data_4031758
loop_
_publ_author_name
'Liu, Yi-Fei'
'Wang, Zhen'
'Shi, Jin-Wei'
'Chen, Bai-Ling'
'Zhao, Zhi-Gang'
'Chen, Zili'

_publ_section_title
;
 NHC-Ag(I)-Catalyzed Three-Component 1,3-Dipolar Cycloaddition To Provide
 Polysubstituted Dihydro-/Tetrahydrofurans.
;
_journal_issue 24
_journal_name_full 'The Journal of organic chemistry'
_journal_page_first 12733
_journal_page_last 12739
_journal_paper_doi 10.1021/acs.joc.5b02422
_journal_volume 80
_journal_year 2015
_chemical_formula_sum 'C29 H28 O8'
_chemical_formula_weight 504.51
_chemical_name_systematic
; 
 ? 
;
_space_group_IT_number 14
_symmetry_cell_setting monoclinic
_symmetry_space_group_name_Hall '-P 2ybc'
_symmetry_space_group_name_H-M 'P 1 21/c 1'
_atom_sites_solution_hydrogens geom
_atom_sites_solution_primary direct
_atom_sites_solution_secondary difmap
_audit_creation_method SHELXL-97
_cell_angle_alpha 90.00
_cell_angle_beta 111.54(3)
_cell_angle_gamma 90.00
_cell_formula_units_Z 4
_cell_length_a 9.2194(18)
_cell_length_b 28.551(6)
_cell_length_c 11.042(2)
_cell_measurement_reflns_used 4710
_cell_measurement_temperature 293(2)
_cell_measurement_theta_max 30.6497
_cell_measurement_theta_min 2.3751
_cell_volume 2703.5(11)
_computing_cell_refinement crystalclear
_computing_data_collection crystalclear
_computing_data_reduction crystalclear
_computing_molecular_graphics 'Bruker SHELXTL'
_computing_publication_material 'Bruker SHELXTL'
_computing_structure_refinement 'SHELXL-97 (Sheldrick, 1997)'
_computing_structure_solution 'SHELXS-97 (Sheldrick, 1990)'
_diffrn_ambient_temperature 293(2)
_diffrn_measured_fraction_theta_full 0.997
_diffrn_measured_fraction_theta_max 0.997
_diffrn_measurement_device_type 'rigaku saturn'
_diffrn_measurement_method '\w scans'
_diffrn_radiation_monochromator confocal
_diffrn_radiation_source 'rotating anode'
_diffrn_radiation_type MoK\a
_diffrn_radiation_wavelength 0.71073
_diffrn_reflns_av_R_equivalents 0.0559
_diffrn_reflns_av_sigmaI/netI 0.0475
_diffrn_reflns_limit_h_max 9
_diffrn_reflns_limit_h_min -10
_diffrn_reflns_limit_k_max 31
_diffrn_reflns_limit_k_min -33
_diffrn_reflns_limit_l_max 13
_diffrn_reflns_limit_l_min -13
_diffrn_reflns_number 21413
_diffrn_reflns_theta_full 25.01
_diffrn_reflns_theta_max 25.01
_diffrn_reflns_theta_min 2.38
_diffrn_standards_decay_% 0
_diffrn_standards_interval_count 0
_diffrn_standards_interval_time 0
_diffrn_standards_number 0
_exptl_absorpt_coefficient_mu 0.090
_exptl_absorpt_correction_T_max 0.9892
_exptl_absorpt_correction_T_min 0.9821
_exptl_absorpt_correction_type multi-scan
_exptl_absorpt_process_details crystalclear
_exptl_crystal_density_diffrn 1.240
_exptl_crystal_density_method 'not measured'
_exptl_crystal_F_000 1064
_exptl_crystal_size_max 0.20
_exptl_crystal_size_mid 0.18
_exptl_crystal_size_min 0.12
_refine_diff_density_max 0.173
_refine_diff_density_min -0.185
_refine_diff_density_rms 0.044
_refine_ls_extinction_coef 0.025(3)
_refine_ls_extinction_expression Fc^*^=kFc[1+0.001xFc^2^\l^3^/sin(2\q)]^-1/4^
_refine_ls_extinction_method SHELXL
_refine_ls_goodness_of_fit_ref 1.073
_refine_ls_hydrogen_treatment constr
_refine_ls_matrix_type full
_refine_ls_number_parameters 371
_refine_ls_number_reflns 4748
_refine_ls_number_restraints 146
_refine_ls_restrained_S_all 1.128
_refine_ls_R_factor_all 0.1060
_refine_ls_R_factor_gt 0.0656
_refine_ls_shift/su_max 0.001
_refine_ls_shift/su_mean 0.000
_refine_ls_structure_factor_coef Fsqd
_refine_ls_weighting_details 'calc w=1/[\s^2^(Fo^2^)+(0.0960P)^2^+0.0000P] where P=(Fo^2^+2Fc^2^)/3'
_refine_ls_weighting_scheme calc
_refine_ls_wR_factor_gt 0.1593
_refine_ls_wR_factor_ref 0.1854
_reflns_number_gt 2975
_reflns_number_total 4748
_reflns_threshold_expression >2sigma(I)
_cod_data_source_file jo5b02422_si_002.cif
_cod_data_source_block shelxl
_cod_depositor_comments
;
The following automatic conversions were performed:

'_symmetry_cell_setting' value 'Monoclinic' changed to 'monoclinic'
according to
/usr/data/users/saulius/crontab/automatic-downloads/rss-feeds/ACS/lib/dictionaries/cif_core.dic
dictionary named 'cif_core.dic' version 2.4.2 from 2011-04-26.

'_exptl_absorpt_correction_type' value 'MULTI-SCAN' changed to
'multi-scan' according to
/usr/data/users/saulius/crontab/automatic-downloads/rss-feeds/ACS/lib/dictionaries/cif_core.dic
dictionary named 'cif_core.dic' version 2.4.2 from 2011-04-26.

'_refine_ls_hydrogen_treatment' value 'CONSTR' changed to 'constr'
according to
/usr/data/users/saulius/crontab/automatic-downloads/rss-feeds/ACS/lib/dictionaries/cif_core.dic
dictionary named 'cif_core.dic' version 2.4.2 from 2011-04-26.

Automatic conversion script
Id: cif_fix_values 4268 2015-11-12 08:31:59Z antanas 

 Adding full bibliography for 4031758.cif.
;
_cod_original_cell_volume 2703.5(9)
_cod_original_sg_symbol_H-M P2(1)/c
_cod_database_code 4031758

loop_
_symmetry_equiv_pos_as_xyz
'x, y, z'
'-x, y+1/2, -z+1/2'
'-x, -y, -z'
'x, -y-1/2, z-1/2'

loop_
_atom_site_label
_atom_site_type_symbol
_atom_site_fract_x
_atom_site_fract_y
_atom_site_fract_z
_atom_site_U_iso_or_equiv
_atom_site_adp_type
_atom_site_occupancy
_atom_site_symmetry_multiplicity
_atom_site_calc_flag
_atom_site_refinement_flags
_atom_site_disorder_assembly
_atom_site_disorder_group
O1 O 0.1113(2) 0.16564(6) -0.08152(17) 0.0595(5) Uani 1 1 d . A .
O2 O 0.0805(2) 0.04196(7) -0.0638(2) 0.0729(7) Uani 1 1 d . A .
O3 O 0.2124(2) 0.08430(7) -0.1585(2) 0.0738(7) Uani 1 1 d . A .
O4 O 0.3820(3) 0.05786(8) 0.1781(2) 0.0931(8) Uani 1 1 d D . .
O5 O 0.2366(3) 0.07814(8) 0.2930(2) 0.0884(8) Uani 1 1 d . . .
O6 O 0.5163(3) 0.15321(11) 0.3240(3) 0.1260(11) Uani 1 1 d . . .
O7 O 0.5249(3) 0.21399(9) 0.2046(3) 0.1042(9) Uani 1 1 d D . .
O8 O 0.0020(3) 0.37231(8) 0.0460(2) 0.0883(8) Uani 1 1 d . A .
C1 C -0.1965(3) 0.11752(9) -0.1325(3) 0.0517(7) Uani 1 1 d . . .
C2 C -0.1845(3) 0.11739(10) -0.2567(3) 0.0586(8) Uani 1 1 d . . .
H2A H -0.0865 0.1183 -0.2625 0.070 Uiso 1 1 calc R . .
C3 C -0.3146(4) 0.11591(11) -0.3684(3) 0.0745(9) Uani 1 1 d . . .
H3A H -0.3041 0.1162 -0.4490 0.089 Uiso 1 1 calc R . .
C4 C -0.4627(4) 0.11393(13) -0.3619(4) 0.0874(11) Uani 1 1 d . . .
H4A H -0.5503 0.1126 -0.4383 0.105 Uiso 1 1 calc R . .
C5 C -0.4798(4) 0.11390(13) -0.2457(4) 0.0837(11) Uani 1 1 d . . .
H5A H -0.5794 0.1127 -0.2432 0.100 Uiso 1 1 calc R . .
C6 C -0.3481(3) 0.11568(10) -0.1269(3) 0.0619(8) Uani 1 1 d . . .
C7 C -0.3652(4) 0.11666(11) -0.0054(4) 0.0742(9) Uani 1 1 d . . .
H7A H -0.4641 0.1145 -0.0017 0.089 Uiso 1 1 calc R . .
C8 C -0.2387(4) 0.12071(11) 0.1063(4) 0.0717(9) Uani 1 1 d . . .
H8A H -0.2519 0.1221 0.1858 0.086 Uiso 1 1 calc R . .
C9 C -0.0864(3) 0.12280(9) 0.1031(3) 0.0598(8) Uani 1 1 d . . .
H9A H -0.0008 0.1260 0.1804 0.072 Uiso 1 1 calc R . .
C10 C -0.0643(3) 0.12018(8) -0.0130(3) 0.0495(7) Uani 1 1 d . . .
C11 C 0.0990(3) 0.12287(9) -0.0179(3) 0.0485(7) Uani 1 1 d . A .
C12 C 0.2351(3) 0.12512(9) 0.1125(3) 0.0519(7) Uani 1 1 d . . .
C13 C 0.3135(3) 0.16443(9) 0.1191(3) 0.0543(7) Uani 1 1 d . A .
C14 C 0.2427(3) 0.19365(9) -0.0016(3) 0.0540(7) Uani 1 1 d . . .
H14A H 0.3176 0.1962 -0.0454 0.065 Uiso 1 1 calc R A .
C15 C 0.1878(3) 0.24198(9) 0.0153(3) 0.0513(7) Uani 1 1 d . A .
C16 C 0.2204(3) 0.28012(10) -0.0460(3) 0.0583(8) Uani 1 1 d . . .
H16A H 0.2828 0.2761 -0.0951 0.070 Uiso 1 1 calc R A .
C17 C 0.1633(3) 0.32450(10) -0.0372(3) 0.0597(8) Uani 1 1 d . A .
H17A H 0.1882 0.3498 -0.0790 0.072 Uiso 1 1 calc R . .
C18 C 0.0699(4) 0.33070(10) 0.0336(3) 0.0607(8) Uani 1 1 d . . .
C19 C 0.0382(4) 0.29289(12) 0.0986(3) 0.0810(10) Uani 1 1 d . A .
H19A H -0.0219 0.2971 0.1494 0.097 Uiso 1 1 calc R . .
C20 C 0.0952(4) 0.24925(11) 0.0886(3) 0.0736(9) Uani 1 1 d . . .
H20A H 0.0716 0.2241 0.1316 0.088 Uiso 1 1 calc R A .
C21 C 0.0466(5) 0.41381(11) -0.0005(4) 0.0903(11) Uani 1 1 d . . .
H21A H -0.0101 0.4398 0.0152 0.135 Uiso 1 1 calc R A .
H21B H 0.0240 0.4110 -0.0922 0.135 Uiso 1 1 calc R . .
H21C H 0.1564 0.4189 0.0441 0.135 Uiso 1 1 calc R . .
C22 C 0.1358(3) 0.08165(9) -0.0915(3) 0.0529(7) Uani 1 1 d . . .
C23 C 0.1215(5) -0.00093(12) -0.1149(5) 0.1078(14) Uani 1 1 d U . .
H23A H 0.0760 -0.0273 -0.0879 0.162 Uiso 1 1 calc R A .
H23B H 0.2328 -0.0043 -0.0823 0.162 Uiso 1 1 calc R . .
H23C H 0.0826 0.0005 -0.2083 0.162 Uiso 1 1 calc R . .
C24 C 0.2837(3) 0.08516(10) 0.2074(3) 0.0610(8) Uani 1 1 d . A .
C25 C 0.4395(14) 0.0118(3) 0.2351(10) 0.099(3) Uani 0.50 1 d PDU A 1
H25A H 0.4748 -0.0065 0.1772 0.119 Uiso 0.50 1 calc PR A 1
H25B H 0.3586 -0.0054 0.2524 0.119 Uiso 0.50 1 calc PR A 1
C26 C 0.5744(13) 0.0229(4) 0.3610(9) 0.110(3) Uani 0.50 1 d PDU A 1
H26A H 0.6149 -0.0057 0.4067 0.165 Uiso 0.50 1 calc PR A 1
H26B H 0.5384 0.0427 0.4145 0.165 Uiso 0.50 1 calc PR A 1
H26C H 0.6551 0.0387 0.3415 0.165 Uiso 0.50 1 calc PR A 1
C25' C 0.4356(13) 0.0198(4) 0.2777(11) 0.103(3) Uani 0.50 1 d PDU A 2
H25C H 0.3805 -0.0092 0.2446 0.123 Uiso 0.50 1 calc PR A 2
H25D H 0.4191 0.0285 0.3566 0.123 Uiso 0.50 1 calc PR A 2
C26' C 0.6070(11) 0.0148(4) 0.3032(13) 0.126(3) Uani 0.50 1 d PDU A 2
H26D H 0.6504 -0.0094 0.3666 0.188 Uiso 0.50 1 calc PR A 2
H26E H 0.6591 0.0438 0.3356 0.188 Uiso 0.50 1 calc PR A 2
H26F H 0.6207 0.0066 0.2237 0.188 Uiso 0.50 1 calc PR A 2
C27 C 0.4617(4) 0.17603(12) 0.2297(3) 0.0700(8) Uani 1 1 d U A .
C28 C 0.6592(11) 0.2305(5) 0.3182(9) 0.093(3) Uani 0.50 1 d PDU B 1
H28A H 0.7174 0.2044 0.3695 0.112 Uiso 0.50 1 calc PR B 1
H28B H 0.6257 0.2508 0.3734 0.112 Uiso 0.50 1 calc PR B 1
C29 C 0.7538(9) 0.2567(3) 0.2563(8) 0.109(3) Uani 0.50 1 d PDU B 1
H29A H 0.8456 0.2690 0.3228 0.164 Uiso 0.50 1 calc PR B 1
H29B H 0.6931 0.2820 0.2053 0.164 Uiso 0.50 1 calc PR B 1
H29C H 0.7837 0.2359 0.2012 0.164 Uiso 0.50 1 calc PR B 1
C28' C 0.6898(11) 0.2266(6) 0.2807(13) 0.117(4) Uani 0.50 1 d PDU B 2
H28C H 0.7430 0.2397 0.2272 0.140 Uiso 0.50 1 calc PR B 2
H28D H 0.7495 0.2009 0.3326 0.140 Uiso 0.50 1 calc PR B 2
C29' C 0.6477(15) 0.2626(5) 0.3597(14) 0.186(5) Uani 0.50 1 d PDU B 2
H29D H 0.7411 0.2757 0.4224 0.279 Uiso 0.50 1 calc PR B 2
H29E H 0.5870 0.2483 0.4041 0.279 Uiso 0.50 1 calc PR B 2
H29F H 0.5880 0.2870 0.3036 0.279 Uiso 0.50 1 calc PR B 2

loop_
_atom_site_aniso_label
_atom_site_aniso_U_11
_atom_site_aniso_U_22
_atom_site_aniso_U_33
_atom_site_aniso_U_23
_atom_site_aniso_U_13
_atom_site_aniso_U_12
O1 0.0630(12) 0.0549(11) 0.0509(12) 0.0055(9) 0.0096(10) -0.0138(9)
O2 0.0901(16) 0.0507(12) 0.1022(18) -0.0094(11) 0.0640(15) -0.0096(10)
O3 0.0725(14) 0.0841(15) 0.0812(16) -0.0022(11) 0.0476(14) -0.0038(11)
O4 0.0955(18) 0.0843(17) 0.108(2) 0.0369(14) 0.0472(16) 0.0391(14)
O5 0.1087(19) 0.0936(17) 0.0728(16) 0.0264(13) 0.0448(15) 0.0173(14)
O6 0.112(2) 0.126(2) 0.085(2) 0.0333(18) -0.0300(17) -0.0290(18)
O7 0.0724(16) 0.1026(19) 0.102(2) 0.0071(15) -0.0103(14) -0.0386(14)
O8 0.1104(19) 0.0682(15) 0.105(2) -0.0008(13) 0.0622(17) 0.0148(13)
C1 0.0463(16) 0.0530(16) 0.0564(18) 0.0018(13) 0.0196(14) 0.0005(12)
C2 0.0491(17) 0.0700(19) 0.0561(18) 0.0018(14) 0.0186(15) -0.0043(13)
C3 0.061(2) 0.094(2) 0.062(2) 0.0048(17) 0.0152(18) -0.0067(17)
C4 0.056(2) 0.118(3) 0.074(3) 0.007(2) 0.0064(19) -0.0026(18)
C5 0.0449(19) 0.108(3) 0.096(3) 0.005(2) 0.024(2) 0.0022(17)
C6 0.0502(18) 0.0651(19) 0.074(2) -0.0002(15) 0.0273(17) 0.0034(13)
C7 0.057(2) 0.089(2) 0.089(3) 0.0008(19) 0.040(2) 0.0083(16)
C8 0.081(2) 0.076(2) 0.077(2) 0.0020(17) 0.051(2) 0.0116(17)
C9 0.0637(19) 0.0615(18) 0.0576(19) -0.0014(13) 0.0262(16) 0.0056(14)
C10 0.0526(16) 0.0454(15) 0.0531(17) 0.0000(12) 0.0226(15) -0.0001(12)
C11 0.0467(16) 0.0479(15) 0.0507(16) 0.0038(12) 0.0175(13) -0.0054(11)
C12 0.0490(16) 0.0552(17) 0.0484(16) 0.0025(12) 0.0143(13) -0.0009(13)
C13 0.0487(16) 0.0559(17) 0.0518(17) 0.0004(13) 0.0108(13) -0.0026(13)
C14 0.0465(16) 0.0570(17) 0.0575(18) 0.0005(13) 0.0177(14) -0.0084(13)
C15 0.0481(15) 0.0539(16) 0.0511(16) 0.0008(13) 0.0171(14) -0.0061(12)
C16 0.0585(17) 0.0586(18) 0.0633(19) 0.0045(14) 0.0289(16) -0.0010(14)
C17 0.0642(19) 0.0562(18) 0.0596(19) 0.0060(14) 0.0239(16) -0.0033(14)
C18 0.0645(19) 0.0585(18) 0.0600(19) -0.0041(14) 0.0239(16) 0.0017(14)
C19 0.105(3) 0.075(2) 0.088(3) -0.0017(18) 0.065(2) -0.0004(19)
C20 0.095(2) 0.064(2) 0.079(2) 0.0062(16) 0.052(2) -0.0034(17)
C21 0.122(3) 0.062(2) 0.093(3) 0.0065(18) 0.047(3) 0.015(2)
C22 0.0441(15) 0.0622(18) 0.0541(17) -0.0015(13) 0.0201(14) -0.0043(13)
C23 0.139(4) 0.066(2) 0.154(4) -0.023(2) 0.096(3) -0.004(2)
C24 0.0600(18) 0.0587(19) 0.0580(19) 0.0049(14) 0.0145(16) 0.0013(14)
C25 0.113(5) 0.080(5) 0.103(6) 0.014(4) 0.038(4) 0.022(4)
C26 0.118(6) 0.107(5) 0.097(5) 0.007(4) 0.031(4) 0.017(4)
C25' 0.114(5) 0.088(5) 0.110(6) 0.031(5) 0.046(5) 0.051(4)
C26' 0.105(6) 0.119(6) 0.146(7) 0.035(6) 0.039(5) 0.044(5)
C27 0.061(2) 0.072(2) 0.066(2) -0.0036(17) 0.0099(17) -0.0098(16)
C28 0.062(4) 0.114(5) 0.094(6) -0.043(5) 0.018(4) -0.032(4)
C29 0.089(5) 0.101(5) 0.119(6) 0.004(4) 0.015(4) -0.059(4)
C28' 0.096(6) 0.133(6) 0.105(6) -0.021(5) 0.017(5) -0.020(5)
C29' 0.153(7) 0.161(8) 0.193(8) -0.027(7) 0.003(6) -0.006(7)

loop_
_atom_type_symbol
_atom_type_description
_atom_type_scat_dispersion_real
_atom_type_scat_dispersion_imag
_atom_type_scat_source
C C 0.0033 0.0016 'International Tables Vol C Tables 4.2.6.8 and 6.1.1.4'
H H 0.0000 0.0000 'International Tables Vol C Tables 4.2.6.8 and 6.1.1.4'
O O 0.0106 0.0060 'International Tables Vol C Tables 4.2.6.8 and 6.1.1.4'

loop_
_geom_angle_atom_site_label_1
_geom_angle_atom_site_label_2
_geom_angle_atom_site_label_3
_geom_angle
C11 O1 C14 111.7(2)
C22 O2 C23 117.0(2)
C24 O4 C25 126.5(6)
C24 O4 C25' 108.7(5)
C25 O4 C25' 20.8(7)
C27 O7 C28 112.5(5)
C27 O7 C28' 121.6(7)
C28 O7 C28' 23.0(6)
C18 O8 C21 119.1(2)
C2 C1 C6 118.0(3)
C2 C1 C10 123.4(2)
C6 C1 C10 118.6(3)
C3 C2 C1 121.2(3)
C3 C2 H2A 119.4
C1 C2 H2A 119.4
C2 C3 C4 120.4(3)
C2 C3 H3A 119.8
C4 C3 H3A 119.8
C5 C4 C3 120.5(3)
C5 C4 H4A 119.8
C3 C4 H4A 119.8
C4 C5 C6 121.3(3)
C4 C5 H5A 119.4
C6 C5 H5A 119.4
C7 C6 C1 119.8(3)
C7 C6 C5 121.6(3)
C1 C6 C5 118.7(3)
C8 C7 C6 120.6(3)
C8 C7 H7A 119.7
C6 C7 H7A 119.7
C7 C8 C9 120.6(3)
C7 C8 H8A 119.7
C9 C8 H8A 119.7
C10 C9 C8 120.6(3)
C10 C9 H9A 119.7
C8 C9 H9A 119.7
C9 C10 C1 119.7(2)
C9 C10 C11 121.1(3)
C1 C10 C11 119.1(2)
O1 C11 C12 103.94(19)
O1 C11 C10 108.4(2)
C12 C11 C10 116.7(2)
O1 C11 C22 108.7(2)
C12 C11 C22 105.5(2)
C10 C11 C22 113.1(2)
C13 C12 C24 126.1(3)
C13 C12 C11 109.4(2)
C24 C12 C11 123.9(2)
C12 C13 C27 123.3(3)
C12 C13 C14 111.8(2)
C27 C13 C14 124.7(2)
O1 C14 C13 103.2(2)
O1 C14 C15 109.7(2)
C13 C14 C15 117.1(2)
O1 C14 H14A 108.9
C13 C14 H14A 108.9
C15 C14 H14A 108.9
C16 C15 C20 117.5(2)
C16 C15 C14 121.4(2)
C20 C15 C14 121.0(2)
C15 C16 C17 122.1(2)
C15 C16 H16A 118.9
C17 C16 H16A 118.9
C18 C17 C16 119.5(2)
C18 C17 H17A 120.3
C16 C17 H17A 120.3
C17 C18 O8 125.0(3)
C17 C18 C19 119.4(3)
O8 C18 C19 115.6(2)
C20 C19 C18 120.4(3)
C20 C19 H19A 119.8
C18 C19 H19A 119.8
C19 C20 C15 121.2(3)
C19 C20 H20A 119.4
C15 C20 H20A 119.4
O8 C21 H21A 109.5
O8 C21 H21B 109.5
H21A C21 H21B 109.5
O8 C21 H21C 109.5
H21A C21 H21C 109.5
H21B C21 H21C 109.5
O3 C22 O2 124.1(2)
O3 C22 C11 125.0(2)
O2 C22 C11 110.8(2)
O2 C23 H23A 109.5
O2 C23 H23B 109.5
H23A C23 H23B 109.5
O2 C23 H23C 109.5
H23A C23 H23C 109.5
H23B C23 H23C 109.5
O5 C24 O4 125.2(3)
O5 C24 C12 125.3(3)
O4 C24 C12 109.5(2)
O4 C25 C26 104.6(8)
O4 C25 H25A 110.8
C26 C25 H25A 110.8
O4 C25 H25B 110.8
C26 C25 H25B 110.8
H25A C25 H25B 108.9
C25 C26 H26A 109.5
C25 C26 H26B 109.5
H26A C26 H26B 109.5
C25 C26 H26C 109.5
H26A C26 H26C 109.5
H26B C26 H26C 109.5
O4 C25' C26' 104.4(8)
O4 C25' H25C 110.9
C26' C25' H25C 110.9
O4 C25' H25D 110.9
C26' C25' H25D 110.9
H25C C25' H25D 108.9
C25' C26' H26D 109.5
C25' C26' H26E 109.5
H26D C26' H26E 109.5
C25' C26' H26F 109.5
H26D C26' H26F 109.5
H26E C26' H26F 109.5
O6 C27 O7 124.7(3)
O6 C27 C13 124.5(3)
O7 C27 C13 110.8(3)
O7 C28 C29 102.7(6)
O7 C28 H28A 111.2
C29 C28 H28A 111.2
O7 C28 H28B 111.2
C29 C28 H28B 111.2
H28A C28 H28B 109.1
C28 C29 H29A 109.5
C28 C29 H29B 109.5
H29A C29 H29B 109.5
C28 C29 H29C 109.5
H29A C29 H29C 109.5
H29B C29 H29C 109.5
O7 C28' C29' 93.8(8)
O7 C28' H28C 113.0
C29' C28' H28C 113.0
O7 C28' H28D 113.0
C29' C28' H28D 113.0
H28C C28' H28D 110.4
C28' C29' H29D 109.5
C28' C29' H29E 109.5
H29D C29' H29E 109.5
C28' C29' H29F 109.5
H29D C29' H29F 109.5
H29E C29' H29F 109.5

loop_
_geom_bond_atom_site_label_1
_geom_bond_atom_site_label_2
_geom_bond_distance
O1 C11 1.434(3)
O1 C14 1.449(3)
O2 C22 1.324(3)
O2 C23 1.455(4)
O3 C22 1.198(3)
O4 C24 1.322(3)
O4 C25 1.469(8)
O4 C25' 1.494(8)
O5 C24 1.194(3)
O6 C27 1.174(4)
O7 C27 1.307(4)
O7 C28 1.479(7)
O7 C28' 1.487(8)
O8 C18 1.373(3)
O8 C21 1.411(4)
C1 C2 1.416(4)
C1 C6 1.423(4)
C1 C10 1.432(4)
C2 C3 1.369(4)
C2 H2A 0.9300
C3 C4 1.394(5)
C3 H3A 0.9300
C4 C5 1.349(5)
C4 H4A 0.9300
C5 C6 1.424(5)
C5 H5A 0.9300
C6 C7 1.407(4)
C7 C8 1.356(5)
C7 H7A 0.9300
C8 C9 1.419(4)
C8 H8A 0.9300
C9 C10 1.372(4)
C9 H9A 0.9300
C10 C11 1.529(4)
C11 C12 1.525(4)
C11 C22 1.537(4)
C12 C13 1.323(4)
C12 C24 1.502(4)
C13 C27 1.497(4)
C13 C14 1.503(4)
C14 C15 1.505(4)
C14 H14A 0.9800
C15 C16 1.373(4)
C15 C20 1.390(4)
C16 C17 1.389(4)
C16 H16A 0.9300
C17 C18 1.370(4)
C17 H17A 0.9300
C18 C19 1.386(4)
C19 C20 1.373(4)
C19 H19A 0.9300
C20 H20A 0.9300
C21 H21A 0.9600
C21 H21B 0.9600
C21 H21C 0.9600
C23 H23A 0.9600
C23 H23B 0.9600
C23 H23C 0.9600
C25 C26 1.520(9)
C25 H25A 0.9700
C25 H25B 0.9700
C26 H26A 0.9600
C26 H26B 0.9600
C26 H26C 0.9600
C25' C26' 1.507(9)
C25' H25C 0.9700
C25' H25D 0.9700
C26' H26D 0.9600
C26' H26E 0.9600
C26' H26F 0.9600
C28 C29 1.491(9)
C28 H28A 0.9700
C28 H28B 0.9700
C29 H29A 0.9600
C29 H29B 0.9600
C29 H29C 0.9600
C28' C29' 1.488(9)
C28' H28C 0.9700
C28' H28D 0.9700
C29' H29D 0.9600
C29' H29E 0.9600
C29' H29F 0.9600

loop_
_geom_torsion_atom_site_label_1
_geom_torsion_atom_site_label_2
_geom_torsion_atom_site_label_3
_geom_torsion_atom_site_label_4
_geom_torsion
C6 C1 C2 C3 0.5(4)
C10 C1 C2 C3 -178.4(3)
C1 C2 C3 C4 -0.8(5)
C2 C3 C4 C5 0.7(5)
C3 C4 C5 C6 -0.3(6)
C2 C1 C6 C7 -178.8(3)
C10 C1 C6 C7 0.2(4)
C2 C1 C6 C5 -0.1(4)
C10 C1 C6 C5 178.9(3)
C4 C5 C6 C7 178.6(3)
C4 C5 C6 C1 0.0(5)
C1 C6 C7 C8 1.9(4)
C5 C6 C7 C8 -176.7(3)
C6 C7 C8 C9 -1.7(5)
C7 C8 C9 C10 -0.8(4)
C8 C9 C10 C1 2.9(4)
C8 C9 C10 C11 179.4(2)
C2 C1 C10 C9 176.3(2)
C6 C1 C10 C9 -2.6(4)
C2 C1 C10 C11 -0.2(4)
C6 C1 C10 C11 -179.2(2)
C14 O1 C11 C12 0.1(2)
C14 O1 C11 C10 124.8(2)
C14 O1 C11 C22 -111.9(2)
C9 C10 C11 O1 -112.7(3)
C1 C10 C11 O1 63.8(3)
C9 C10 C11 C12 4.1(3)
C1 C10 C11 C12 -179.4(2)
C9 C10 C11 C22 126.7(3)
C1 C10 C11 C22 -56.8(3)
O1 C11 C12 C13 -0.4(3)
C10 C11 C12 C13 -119.7(2)
C22 C11 C12 C13 113.9(2)
O1 C11 C12 C24 -171.9(2)
C10 C11 C12 C24 68.8(3)
C22 C11 C12 C24 -57.6(3)
C24 C12 C13 C27 -3.7(4)
C11 C12 C13 C27 -175.0(2)
C24 C12 C13 C14 171.8(3)
C11 C12 C13 C14 0.6(3)
C11 O1 C14 C13 0.2(3)
C11 O1 C14 C15 -125.2(2)
C12 C13 C14 O1 -0.5(3)
C27 C13 C14 O1 175.0(3)
C12 C13 C14 C15 120.0(3)
C27 C13 C14 C15 -64.5(3)
O1 C14 C15 C16 -107.9(3)
C13 C14 C15 C16 135.0(3)
O1 C14 C15 C20 68.8(3)
C13 C14 C15 C20 -48.2(4)
C20 C15 C16 C17 -0.5(4)
C14 C15 C16 C17 176.4(3)
C15 C16 C17 C18 -0.7(4)
C16 C17 C18 O8 -177.6(3)
C16 C17 C18 C19 2.1(5)
C21 O8 C18 C17 -9.7(5)
C21 O8 C18 C19 170.5(3)
C17 C18 C19 C20 -2.3(5)
O8 C18 C19 C20 177.4(3)
C18 C19 C20 C15 1.1(5)
C16 C15 C20 C19 0.3(5)
C14 C15 C20 C19 -176.6(3)
C23 O2 C22 O3 2.4(5)
C23 O2 C22 C11 -173.3(3)
O1 C11 C22 O3 23.8(4)
C12 C11 C22 O3 -87.2(3)
C10 C11 C22 O3 144.3(3)
O1 C11 C22 O2 -160.5(2)
C12 C11 C22 O2 88.5(3)
C10 C11 C22 O2 -40.1(3)
C25 O4 C24 O5 6.6(7)
C25' O4 C24 O5 -5.6(7)
C25 O4 C24 C12 -170.8(6)
C25' O4 C24 C12 177.0(6)
C13 C12 C24 O5 99.5(4)
C11 C12 C24 O5 -90.5(4)
C13 C12 C24 O4 -83.1(4)
C11 C12 C24 O4 87.0(3)
C24 O4 C25 C26 -83.2(9)
C25' O4 C25 C26 -48.9(19)
C24 O4 C25' C26' -139.4(8)
C25 O4 C25' C26' 69(2)
C28 O7 C27 O6 -10.4(7)
C28' O7 C27 O6 13.4(8)
C28 O7 C27 C13 172.0(6)
C28' O7 C27 C13 -164.3(6)
C12 C13 C27 O6 -5.4(5)
C14 C13 C27 O6 179.7(3)
C12 C13 C27 O7 172.2(3)
C14 C13 C27 O7 -2.7(4)
C27 O7 C28 C29 154.0(7)
C28' O7 C28 C29 36(2)
C27 O7 C28' C29' -102.3(11)
C28 O7 C28' C29' -30(2)
